data_2000449
loop_
_publ_author_name
'Singh, P.'
'Levine, S. G.'
'Kasdorf, K.'

_publ_section_title
;
 Structures of 4\b-(nitromethyl)-2\a,6\a-diphenyl-4\a-piperidinol and
 4\b-(nitromethyl)-2\b,6\b-diphenyl-4\a-piperidinol
;
_journal_issue 11
_journal_name_full 'Acta Crystallographica Section C'
_journal_page_first 1996
_journal_page_last 2000
_journal_paper_doi 10.1107/S0108270192003482
_journal_volume 48
_journal_year 1992
_chemical_formula_sum 'C18 H20 N2 O3'
_symmetry_cell_setting orthorhombic
_symmetry_space_group_name_H-M 'C m c 21'
_cell_angle_alpha 90
_cell_angle_beta 90
_cell_angle_gamma 90
_cell_formula_units_Z 4
_cell_length_a 10.548(6)
_cell_length_b 19.590(11)
_cell_length_c 7.729(3)
_cell_volume 1597.1(14)
_diffrn_radiation_type Mo
_diffrn_radiation_wavelength 0.71069
_exptl_absorpt_coefficient_mu 0.08
_exptl_crystal_density_diffrn 1.30
_exptl_crystal_F_000 664
_cod_data_source_file cr0293.cif
_cod_data_source_block cr0293a
_cod_original_cell_volume 1597.0(10)
_cod_database_code 2000449

loop_
_atom_site_label
_atom_site_fract_x
_atom_site_fract_y
_atom_site_fract_z
_atom_site_U_iso_or_equiv
O(1) .4023(6) 0 .6172 .123(3)
O(2) .4083(7) -.0866(4) .4159(12) .100(3)
N(1) .3837(7) -.0296(4) .4655(12) .065(3)
C(1) .3322(8) 0 .3446(11) .147(6)
C(2) .1929(5) 0 .2949(7) .049(2)
O(3) .1277(4) 0 .4569(6) .0560(10)
C(3) .1589(4) .0634(2) .1918(7) .0520(10)
C(4) .2053(4) .0617(2) .0045(6) .0500(10)
N(2) .1521(4) 0 -.0777(6) .0420(10)
C(5) .1749(4) .1260(2) -.0952(6) .0550(10)
C(6) .0647(5) .1624(3) -.0713(7) .067(2)
C(7) .0431(6) .2226(3) -.1615(8) .084(2)
C(8) .1289(8) .2462(3) -.2758(10) .096(3)
C(9) .2360(7) .2103(4) -.3072(10) .099(3)
C(10) .2616(5) .1502(3) -.2170(7) .078(2)
H3A .0684 .0684 .1909 .062
H3B .1964 .1021 .2483 .062
H(4) .2963 .0601 .0040 .060
H(6) .0021 .1460 .0088 .080
H(7) -.0339 .2475 -.1418 .106
H(8) .1136 .2884 -.3350 .111
H(9) .2949 .2268 -.3922 .113
H10 .3385 .1255 -.2396 .097
H1A .3544 .0472 .3639 .180
H1B .3772 -.0163 .2445 .180
H1N2 .175(6) 0 -.191(9) .07(2)
H1O3 .052(5) 0 .434(9) .050(18)
